data_4108116
loop_
_publ_author_name
'Jong-Dae Lee'
'Sung-Kwan Kim'
'Tae-Jin Kim'
'Won-Sik Han'
'Young-Joo Lee'
'Dae-Hwan Yoo'
'Minserk Cheong'
'Jaejung Ko'
'Sang Ook Kang'

_publ_contact_author_address
;
Department of Chemistry, Chosun University 375 Seosuk, Dong-gu, Gwangju
501-759, South Korea
Department of Chemistry, Korea University 208 Seochang, Chochiwon, Chungnam
339-700, South Korea
Samsung Total Petrochemicals Co., Catalyst and Process Development
Department of Chemistry and Reserch Institute For Basic Sciences
Kyung Hee University, Seoul 130-701, South Korea
;
_publ_contact_author_email sangok@korea.ac.kr
_publ_contact_author_fax 82-41-867-5396
_publ_contact_author_phone 82-41-860-1334
_publ_section_title
;
 Dicarbollylamine Ligand as a Tunable Template for \s,\s- and
 \p,\s-Bonding Modes: Syntheses, Structures, and Theoretical Studies of
 \h5:\h1-Coordinated Constrained-Geometry Group 13 Metal Complexes
;
_journal_name_full 'Journal of the American Chemical Society'
_journal_page_first 9904
_journal_page_last 9917
_journal_paper_doi 10.1021/ja802163q
_journal_volume 130
_journal_year 2008
_chemical_formula_sum 'C30 H56 Al2 B18 N2'
_chemical_formula_weight 693.31
_chemical_name_systematic
;
 ?
;
_space_group_IT_number 14
_symmetry_cell_setting monoclinic
_symmetry_space_group_name_Hall '-P 2ybc'
_symmetry_space_group_name_H-M 'P 1 21/c 1'
_atom_sites_solution_hydrogens geom
_atom_sites_solution_primary direct
_atom_sites_solution_secondary difmap
_audit_creation_method SHELXL-97
_cell_angle_alpha 90.00
_cell_angle_beta 109.212(4)
_cell_angle_gamma 90.00
_cell_formula_units_Z 4
_cell_length_a 18.770(4)
_cell_length_b 12.377(3)
_cell_length_c 18.571(4)
_cell_measurement_reflns_used 1742
_cell_measurement_temperature 233(2)
_cell_measurement_theta_max 23.017
_cell_measurement_theta_min 2.298
_cell_volume 4074.1(16)
_computing_cell_refinement 'SMART (Bruker, 1999)'
_computing_data_collection 'SMART (Bruker, 1999)'
_computing_data_reduction 'SAINT-Plus (Bruker, 1999)'
_computing_molecular_graphics 'Ortep-3 for Windows (Farrugia, 1997)'
_computing_publication_material 'SHELXL-97 (Sheldrick, 1997)'
_computing_structure_refinement 'SHELXL-97 (Sheldrick, 1997)'
_computing_structure_solution 'SHELXS-97 (Sheldrick, 1997)'
_diffrn_ambient_temperature 233(2)
_diffrn_measured_fraction_theta_full 0.922
_diffrn_measured_fraction_theta_max 0.922
_diffrn_measurement_device_type 'Bruker SMART 1000 CCD diffractometer'
_diffrn_measurement_method \w-scans
_diffrn_radiation_monochromator graphite
_diffrn_radiation_source 'fine-focus sealed tube'
_diffrn_radiation_type MoK\a
_diffrn_radiation_wavelength 0.71073
_diffrn_reflns_av_R_equivalents 0.1155
_diffrn_reflns_av_sigmaI/netI 0.1961
_diffrn_reflns_limit_h_max 24
_diffrn_reflns_limit_h_min -24
_diffrn_reflns_limit_k_max 13
_diffrn_reflns_limit_k_min -16
_diffrn_reflns_limit_l_max 21
_diffrn_reflns_limit_l_min -24
_diffrn_reflns_number 21392
_diffrn_reflns_theta_full 28.31
_diffrn_reflns_theta_max 28.31
_diffrn_reflns_theta_min 1.15
_exptl_absorpt_coefficient_mu 0.098
_exptl_absorpt_correction_T_max 0.9747
_exptl_absorpt_correction_T_min 0.9565
_exptl_absorpt_correction_type multi-scan
_exptl_absorpt_process_details 'SADABS (Sheldrick, 1996)'
_exptl_crystal_colour colorless
_exptl_crystal_density_diffrn 1.130
_exptl_crystal_description block
_exptl_crystal_F_000 1464
_exptl_crystal_size_max 0.46
_exptl_crystal_size_mid 0.30
_exptl_crystal_size_min 0.26
_refine_diff_density_max 0.536
_refine_diff_density_min -0.386
_refine_diff_density_rms 0.085
_refine_ls_extinction_coef 0.0096(16)
_refine_ls_extinction_expression Fc^*^=kFc[1+0.001xFc^2^\l^3^/sin(2\q)]^-1/4^
_refine_ls_goodness_of_fit_ref 0.913
_refine_ls_hydrogen_treatment constr
_refine_ls_matrix_type full
_refine_ls_number_parameters 492
_refine_ls_number_reflns 9357
_refine_ls_number_restraints 0
_refine_ls_restrained_S_all 0.913
_refine_ls_R_factor_all 0.2688
_refine_ls_R_factor_gt 0.1034
_refine_ls_shift/su_max 0.000
_refine_ls_shift/su_mean 0.000
_refine_ls_structure_factor_coef Fsqd
_refine_ls_weighting_details 'calc w=1/[\s^2^(Fo^2^)+(0.1644P)^2^+0.0000P] where P=(Fo^2^+2Fc^2^)/3'
_refine_ls_weighting_scheme calc
_refine_ls_wR_factor_gt 0.2426
_refine_ls_wR_factor_ref 0.3404
_reflns_number_gt 2784
_reflns_number_total 9357
_reflns_threshold_expression >2sigma(I)
_cod_data_source_file ja802163q-file003_kor386.cif
_cod_data_source_block kor386
_cod_original_cell_volume 4074.3(15)
_cod_database_code 4108116

loop_
_symmetry_equiv_pos_as_xyz
'x, y, z'
'-x, y+1/2, -z+1/2'
'-x, -y, -z'
'x, -y-1/2, z-1/2'

loop_
_atom_site_label
_atom_site_type_symbol
_atom_site_fract_x
_atom_site_fract_y
_atom_site_fract_z
_atom_site_U_iso_or_equiv
_atom_site_adp_type
_atom_site_occupancy
_atom_site_symmetry_multiplicity
_atom_site_calc_flag
_atom_site_refinement_flags
Al Al 0.61856(11) 0.31163(15) -0.03203(10) 0.0620(6) Uani 1 1 d .
N N 0.6412(2) 0.1554(3) -0.0375(3) 0.0551(12) Uani 1 1 d .
HN H 0.6750 0.1397 0.0099 0.066 Uiso 1 1 calc R
C1 C 0.6211(3) 0.2884(4) -0.1626(3) 0.0498(14) Uani 1 1 d .
C2 C 0.6832(4) 0.3744(5) -0.1075(4) 0.0702(18) Uani 1 1 d .
H2A H 0.7424 0.3489 -0.0779 0.084 Uiso 1 1 calc R
C3 C 0.6416(3) 0.1705(5) -0.1695(3) 0.0621(16) Uani 1 1 d .
H3A H 0.5957 0.1292 -0.1951 0.075 Uiso 1 1 calc R
H3B H 0.6749 0.1657 -0.2005 0.075 Uiso 1 1 calc R
C4 C 0.6808(3) 0.1230(5) -0.0918(3) 0.0623(16) Uani 1 1 d .
H4A H 0.6813 0.0440 -0.0955 0.075 Uiso 1 1 calc R
H4B H 0.7332 0.1482 -0.0728 0.075 Uiso 1 1 calc R
C5 C 0.5738(3) 0.0863(5) -0.0435(4) 0.0686(17) Uani 1 1 d .
H5A H 0.5429 0.0799 -0.0973 0.082 Uiso 1 1 calc R
H5B H 0.5433 0.1219 -0.0166 0.082 Uiso 1 1 calc R
C6 C 0.5947(3) -0.0251(5) -0.0108(3) 0.0580(15) Uani 1 1 d .
C7 C 0.6179(3) -0.0405(5) 0.0669(3) 0.0614(16) Uani 1 1 d .
H7A H 0.6188 0.0185 0.0992 0.074 Uiso 1 1 calc R
C8 C 0.6392(4) -0.1395(5) 0.0974(4) 0.0766(19) Uani 1 1 d .
H8A H 0.6537 -0.1491 0.1505 0.092 Uiso 1 1 calc R
C9 C 0.6398(5) -0.2257(6) 0.0514(4) 0.100(3) Uani 1 1 d .
H9A H 0.6570 -0.2937 0.0726 0.120 Uiso 1 1 calc R
C10 C 0.6153(6) -0.2113(6) -0.0251(5) 0.127(4) Uani 1 1 d .
H10A H 0.6133 -0.2707 -0.0572 0.152 Uiso 1 1 calc R
C11 C 0.5931(5) -0.1111(6) -0.0565(4) 0.096(3) Uani 1 1 d .
H11A H 0.5769 -0.1022 -0.1097 0.115 Uiso 1 1 calc R
C12 C 0.6164(4) 0.3161(6) 0.0706(4) 0.094(2) Uani 1 1 d .
H12A H 0.5703 0.2828 0.0724 0.141 Uiso 1 1 calc R
H12B H 0.6184 0.3906 0.0873 0.141 Uiso 1 1 calc R
H12C H 0.6595 0.2771 0.1039 0.141 Uiso 1 1 calc R
B3 B 0.5836(4) 0.4821(6) -0.2357(4) 0.066(2) Uani 1 1 d .
H3 H 0.5748 0.5336 -0.2869 0.079 Uiso 1 1 calc R
B5 B 0.5629(4) 0.3437(6) -0.2436(4) 0.0617(18) Uani 1 1 d .
H5 H 0.5407 0.3020 -0.2994 0.074 Uiso 1 1 calc R
B4 B 0.6553(4) 0.3860(6) -0.2075(4) 0.0600(18) Uani 1 1 d .
H4 H 0.6948 0.3727 -0.2399 0.072 Uiso 1 1 calc R
B8 B 0.6608(4) 0.5015(6) -0.1503(4) 0.0638(19) Uani 1 1 d .
H8 H 0.7042 0.5647 -0.1450 0.077 Uiso 1 1 calc R
B7 B 0.5677(4) 0.5331(6) -0.1524(4) 0.066(2) Uani 1 1 d .
H7 H 0.5483 0.6171 -0.1492 0.079 Uiso 1 1 calc R
B6 B 0.5078(4) 0.4326(6) -0.2087(4) 0.0644(19) Uani 1 1 d .
H6 H 0.4480 0.4494 -0.2425 0.077 Uiso 1 1 calc R
B9 B 0.6318(4) 0.4691(5) -0.0728(4) 0.0563(17) Uani 1 1 d .
H9 H 0.6560 0.5164 -0.0195 0.068 Uiso 1 1 calc R
B10 B 0.5373(4) 0.4229(6) -0.1092(4) 0.0641(19) Uani 1 1 d .
H10 H 0.4933 0.4332 -0.0818 0.077 Uiso 1 1 calc R
B11 B 0.5398(3) 0.3148(5) -0.1622(3) 0.0463(15) Uani 1 1 d .
H11 H 0.4997 0.2467 -0.1685 0.056 Uiso 1 1 calc R
Al' Al 0.86819(10) 0.16408(14) 0.28708(9) 0.0555(5) Uani 1 1 d .
N' N 0.8524(2) 0.0240(3) 0.3322(2) 0.0493(11) Uani 1 1 d .
HN' H 0.8168 0.0383 0.3552 0.059 Uiso 1 1 calc R
B3' B 0.9196(5) 0.1444(7) 0.0862(4) 0.076(2) Uani 1 1 d .
H3' H 0.9327 0.1456 0.0321 0.091 Uiso 1 1 calc R
B5' B 0.8497(4) 0.0612(7) 0.0982(4) 0.071(2) Uani 1 1 d .
H5' H 0.8159 0.0065 0.0523 0.085 Uiso 1 1 calc R
B4' B 0.9440(4) 0.0339(6) 0.1485(4) 0.070(2) Uani 1 1 d .
H4' H 0.9735 -0.0385 0.1370 0.085 Uiso 1 1 calc R
B8' B 0.9904(4) 0.1591(6) 0.1761(4) 0.072(2) Uani 1 1 d .
H8' H 1.0510 0.1690 0.1828 0.087 Uiso 1 1 calc R
B9' B 0.9500(4) 0.2249(6) 0.2371(4) 0.0622(19) Uani 1 1 d .
H9' H 0.9877 0.2764 0.2829 0.075 Uiso 1 1 calc R
B10' B 0.8546(4) 0.2544(6) 0.1842(4) 0.0640(19) Uani 1 1 d .
H10' H 0.8238 0.3288 0.1899 0.077 Uiso 1 1 calc R
B11' B 0.8120(4) 0.1269(5) 0.1624(4) 0.0566(17) Uani 1 1 d .
H11' H 0.7527 0.1086 0.1573 0.068 Uiso 1 1 calc R
B7' B 0.9241(4) 0.2617(6) 0.1408(4) 0.066(2) Uani 1 1 d .
H7' H 0.9411 0.3405 0.1229 0.079 Uiso 1 1 calc R
B6' B 0.8362(4) 0.2022(6) 0.0933(4) 0.065(2) Uani 1 1 d .
H6' H 0.7933 0.2407 0.0439 0.078 Uiso 1 1 calc R
C1' C 0.8777(3) 0.0330(4) 0.1928(3) 0.0536(14) Uani 1 1 d .
C2' C 0.9562(3) 0.0891(5) 0.2372(3) 0.0579(15) Uani 1 1 d .
H2D H 0.9963 0.0445 0.2856 0.070 Uiso 1 1 calc R
C3' C 0.8625(4) -0.0752(5) 0.2212(3) 0.0665(17) Uani 1 1 d .
H3D H 0.9106 -0.1121 0.2458 0.080 Uiso 1 1 calc R
H3E H 0.8331 -0.1192 0.1778 0.080 Uiso 1 1 calc R
C4' C 0.8198(3) -0.0659(4) 0.2778(3) 0.0583(15) Uani 1 1 d .
H4D H 0.7664 -0.0517 0.2504 0.070 Uiso 1 1 calc R
H4E H 0.8236 -0.1339 0.3058 0.070 Uiso 1 1 calc R
C5' C 0.9217(3) -0.0092(5) 0.3961(3) 0.0616(16) Uani 1 1 d .
H5D H 0.9514 0.0555 0.4172 0.074 Uiso 1 1 calc R
H5E H 0.9527 -0.0557 0.3756 0.074 Uiso 1 1 calc R
C6' C 0.9050(3) -0.0682(5) 0.4594(3) 0.0511(14) Uani 1 1 d .
C7' C 0.8726(4) -0.0130(6) 0.5059(3) 0.0714(18) Uani 1 1 d .
H7D H 0.8609 0.0608 0.4972 0.086 Uiso 1 1 calc R
C8' C 0.8575(4) -0.0657(7) 0.5644(4) 0.089(2) Uani 1 1 d .
H8D H 0.8342 -0.0283 0.5947 0.107 Uiso 1 1 calc R
C9' C 0.8761(4) -0.1713(8) 0.5788(4) 0.095(3) Uani 1 1 d .
H9D H 0.8663 -0.2062 0.6196 0.114 Uiso 1 1 calc R
C10' C 0.9088(5) -0.2275(6) 0.5346(4) 0.094(2) Uani 1 1 d .
H10D H 0.9214 -0.3007 0.5446 0.113 Uiso 1 1 calc R
C11' C 0.9235(4) -0.1744(5) 0.4741(3) 0.0723(18) Uani 1 1 d .
H11D H 0.9462 -0.2123 0.4435 0.087 Uiso 1 1 calc R
C12' C 0.8661(4) 0.2592(5) 0.3687(3) 0.0744(19) Uani 1 1 d .
H12D H 0.8598 0.2169 0.4102 0.112 Uiso 1 1 calc R
H12E H 0.8244 0.3094 0.3501 0.112 Uiso 1 1 calc R
H12F H 0.9131 0.2992 0.3869 0.112 Uiso 1 1 calc R
C101 C 0.2506(8) 0.0604(11) 0.2668(7) 0.143(4) Uani 1 1 d .
H101 H 0.2539 0.0282 0.3136 0.172 Uiso 1 1 calc R
C102 C 0.1918(6) 0.0391(8) 0.2066(8) 0.124(3) Uani 1 1 d .
H102 H 0.1543 -0.0083 0.2108 0.149 Uiso 1 1 calc R
C103 C 0.1850(5) 0.0853(9) 0.1383(7) 0.116(3) Uani 1 1 d .
H103 H 0.1440 0.0680 0.0946 0.139 Uiso 1 1 calc R
C104 C 0.2403(7) 0.1595(9) 0.1338(7) 0.118(3) Uani 1 1 d .
H104 H 0.2355 0.1950 0.0876 0.141 Uiso 1 1 calc R
C105 C 0.3000(6) 0.1789(7) 0.1962(9) 0.116(3) Uani 1 1 d .
H105 H 0.3375 0.2279 0.1939 0.139 Uiso 1 1 calc R
C106 C 0.3064(6) 0.1274(10) 0.2634(7) 0.127(3) Uani 1 1 d .
H106 H 0.3491 0.1384 0.3067 0.152 Uiso 1 1 calc R

loop_
_atom_site_aniso_label
_atom_site_aniso_U_11
_atom_site_aniso_U_22
_atom_site_aniso_U_33
_atom_site_aniso_U_23
_atom_site_aniso_U_13
_atom_site_aniso_U_12
Al 0.0728(13) 0.0611(12) 0.0636(11) 0.0065(9) 0.0378(10) 0.0052(9)
N 0.054(3) 0.054(3) 0.062(3) 0.007(2) 0.026(2) -0.005(2)
C1 0.058(4) 0.045(3) 0.054(3) -0.006(3) 0.030(3) -0.005(2)
C2 0.066(4) 0.063(4) 0.081(4) 0.006(3) 0.024(4) -0.002(3)
C3 0.064(4) 0.060(4) 0.061(4) -0.002(3) 0.019(3) -0.004(3)
C4 0.066(4) 0.049(4) 0.078(4) 0.000(3) 0.033(4) -0.002(3)
C5 0.050(4) 0.064(4) 0.091(5) 0.013(3) 0.022(3) -0.006(3)
C6 0.063(4) 0.050(4) 0.062(4) 0.003(3) 0.023(3) -0.009(3)
C7 0.077(4) 0.052(4) 0.057(4) 0.000(3) 0.024(3) -0.013(3)
C8 0.099(5) 0.065(5) 0.060(4) 0.008(4) 0.018(4) -0.009(4)
C9 0.163(8) 0.052(4) 0.086(5) 0.016(4) 0.043(5) 0.006(5)
C10 0.249(11) 0.050(5) 0.086(6) -0.011(4) 0.061(7) -0.020(6)
C11 0.166(8) 0.059(5) 0.054(4) 0.003(4) 0.023(4) -0.026(5)
C12 0.127(7) 0.088(5) 0.092(5) 0.013(4) 0.070(5) 0.019(5)
B3 0.082(5) 0.064(5) 0.055(4) 0.008(3) 0.026(4) -0.008(4)
B5 0.064(5) 0.061(5) 0.056(4) 0.003(3) 0.015(4) -0.007(3)
B4 0.069(5) 0.062(5) 0.059(4) -0.003(3) 0.035(4) -0.012(3)
B8 0.074(5) 0.049(4) 0.071(5) 0.009(3) 0.027(4) -0.006(3)
B7 0.074(5) 0.050(4) 0.073(5) 0.007(4) 0.024(4) 0.009(3)
B6 0.056(4) 0.065(5) 0.071(5) 0.018(4) 0.020(4) -0.001(3)
B9 0.060(4) 0.055(4) 0.054(4) -0.005(3) 0.018(3) -0.004(3)
B10 0.056(4) 0.074(5) 0.077(5) 0.000(4) 0.042(4) 0.001(4)
B11 0.039(3) 0.044(4) 0.056(4) 0.001(3) 0.016(3) -0.003(3)
Al' 0.0580(11) 0.0574(11) 0.0553(10) 0.0001(8) 0.0241(9) -0.0029(8)
N' 0.044(3) 0.056(3) 0.049(3) 0.000(2) 0.016(2) 0.004(2)
B3' 0.091(6) 0.098(6) 0.054(4) 0.016(4) 0.047(4) 0.006(5)
B5' 0.075(5) 0.087(6) 0.050(4) -0.005(4) 0.020(4) -0.002(4)
B4' 0.087(6) 0.079(5) 0.067(5) 0.004(4) 0.055(4) 0.019(4)
B8' 0.061(5) 0.094(6) 0.076(5) 0.022(4) 0.042(4) 0.003(4)
B9' 0.066(5) 0.057(4) 0.062(4) 0.002(3) 0.019(4) -0.003(3)
B10' 0.067(5) 0.052(4) 0.070(5) 0.003(3) 0.018(4) 0.002(3)
B11' 0.050(4) 0.067(5) 0.057(4) 0.003(3) 0.022(3) -0.003(3)
B7' 0.071(5) 0.060(5) 0.071(5) 0.015(4) 0.028(4) -0.002(4)
B6' 0.063(5) 0.077(5) 0.052(4) 0.016(4) 0.014(3) -0.001(4)
C1' 0.060(4) 0.052(4) 0.053(3) 0.001(3) 0.024(3) 0.001(3)
C2' 0.050(3) 0.075(4) 0.051(3) 0.015(3) 0.020(3) 0.003(3)
C3' 0.074(4) 0.068(4) 0.066(4) -0.001(3) 0.034(3) -0.006(3)
C4' 0.060(4) 0.055(4) 0.066(4) -0.009(3) 0.030(3) -0.005(3)
C5' 0.051(4) 0.072(4) 0.057(3) 0.010(3) 0.012(3) -0.002(3)
C6' 0.053(3) 0.055(4) 0.046(3) 0.005(3) 0.016(3) 0.005(3)
C7' 0.074(5) 0.084(5) 0.058(4) 0.012(3) 0.025(4) 0.015(3)
C8' 0.080(5) 0.130(7) 0.070(5) 0.029(5) 0.040(4) 0.023(5)
C9' 0.094(6) 0.122(8) 0.071(5) 0.032(5) 0.029(4) -0.017(5)
C10' 0.110(6) 0.073(5) 0.086(5) 0.031(4) 0.013(5) -0.008(4)
C11' 0.088(5) 0.064(4) 0.062(4) -0.004(3) 0.021(4) 0.005(4)
C12' 0.083(5) 0.070(4) 0.075(4) -0.008(3) 0.032(4) -0.013(3)
C101 0.118(9) 0.182(12) 0.158(11) 0.004(9) 0.085(9) 0.022(9)
C102 0.088(7) 0.114(8) 0.169(11) 0.010(8) 0.040(8) 0.008(6)
C103 0.087(7) 0.118(8) 0.132(9) 0.000(7) 0.024(6) 0.022(6)
C104 0.101(7) 0.122(8) 0.145(9) 0.048(7) 0.063(7) 0.044(6)
C105 0.103(8) 0.076(6) 0.195(11) -0.003(7) 0.085(9) 0.010(5)
C106 0.112(8) 0.150(10) 0.142(10) -0.043(8) 0.074(7) 0.003(7)

loop_
_atom_type_symbol
_atom_type_description
_atom_type_scat_dispersion_real
_atom_type_scat_dispersion_imag
_atom_type_scat_source
C C 0.0033 0.0016 'International Tables Vol C Tables 4.2.6.8 and 6.1.1.4'
H H 0.0000 0.0000 'International Tables Vol C Tables 4.2.6.8 and 6.1.1.4'
B B 0.0013 0.0007 'International Tables Vol C Tables 4.2.6.8 and 6.1.1.4'
N N 0.0061 0.0033 'International Tables Vol C Tables 4.2.6.8 and 6.1.1.4'
Al Al 0.0645 0.0514 'International Tables Vol C Tables 4.2.6.8 and 6.1.1.4'

loop_
_geom_angle_atom_site_label_1
_geom_angle_atom_site_label_2
_geom_angle_atom_site_label_3
_geom_angle
C12 Al N 98.8(3)
C12 Al B9 111.6(3)
N Al B9 144.8(2)
C12 Al B10 113.1(3)
N Al B10 133.6(3)
B9 Al B10 48.3(3)
C12 Al C2 142.4(3)
N Al C2 97.7(2)
B9 Al C2 47.2(2)
B10 Al C2 77.3(2)
C12 Al B11 142.9(3)
N Al B11 92.1(2)
B9 Al B11 74.4(2)
B10 Al B11 42.6(2)
C2 Al B11 69.4(2)
C12 Al C1 174.9(3)
N Al C1 76.24(19)
B9 Al C1 73.4(2)
B10 Al C1 70.4(2)
C2 Al C1 40.9(2)
B11 Al C1 37.64(19)
C4 N C5 113.0(4)
C4 N Al 117.3(3)
C5 N Al 111.7(4)
C4 N HN 104.4
C5 N HN 104.4
Al N HN 104.4
C3 C1 B11 118.3(5)
C3 C1 C2 121.3(5)
B11 C1 C2 110.6(4)
C3 C1 B5 114.9(4)
B11 C1 B5 64.7(4)
C2 C1 B5 114.0(4)
C3 C1 B4 119.4(5)
B11 C1 B4 112.2(5)
C2 C1 B4 63.1(4)
B5 C1 B4 60.9(4)
C3 C1 Al 106.4(3)
B11 C1 Al 68.6(3)
C2 C1 Al 63.5(3)
B5 C1 Al 128.0(4)
B4 C1 Al 122.1(3)
C1 C2 B8 106.3(5)
C1 C2 B4 59.8(3)
B8 C2 B4 60.2(4)
C1 C2 B9 107.1(4)
B8 C2 B9 59.5(4)
B4 C2 B9 108.7(5)
C1 C2 Al 75.6(3)
B8 C2 Al 119.4(4)
B4 C2 Al 130.1(4)
B9 C2 Al 62.3(3)
C1 C2 H2A 120.5
B8 C2 H2A 122.1
B4 C2 H2A 116.5
B9 C2 H2A 125.8
Al C2 H2A 104.4
C4 C3 C1 110.5(5)
C4 C3 H3A 109.5
C1 C3 H3A 109.5
C4 C3 H3B 109.5
C1 C3 H3B 109.5
H3A C3 H3B 108.1
N C4 C3 110.4(5)
N C4 H4A 109.6
C3 C4 H4A 109.6
N C4 H4B 109.6
C3 C4 H4B 109.6
H4A C4 H4B 108.1
N C5 C6 113.0(5)
N C5 H5A 109.0
C6 C5 H5A 109.0
N C5 H5B 109.0
C6 C5 H5B 109.0
H5A C5 H5B 107.8
C11 C6 C7 118.8(6)
C11 C6 C5 121.2(6)
C7 C6 C5 120.0(5)
C8 C7 C6 120.7(6)
C8 C7 H7A 119.6
C6 C7 H7A 119.6
C7 C8 C9 120.4(6)
C7 C8 H8A 119.8
C9 C8 H8A 119.8
C10 C9 C8 118.9(7)
C10 C9 H9A 120.5
C8 C9 H9A 120.5
C9 C10 C11 120.9(7)
C9 C10 H10A 119.5
C11 C10 H10A 119.5
C6 C11 C10 120.1(6)
C6 C11 H11A 119.9
C10 C11 H11A 119.9
Al C12 H12A 109.5
Al C12 H12B 109.5
H12A C12 H12B 109.5
Al C12 H12C 109.5
H12A C12 H12C 109.5
H12B C12 H12C 109.5
B4 B3 B5 59.1(4)
B4 B3 B6 107.0(5)
B5 B3 B6 60.5(4)
B4 B3 B8 60.1(4)
B5 B3 B8 107.4(5)
B6 B3 B8 106.8(5)
B4 B3 B7 108.3(5)
B5 B3 B7 108.8(5)
B6 B3 B7 59.7(4)
B8 B3 B7 59.9(4)
B4 B3 H3 122.2
B5 B3 H3 121.6
B6 B3 H3 122.3
B8 B3 H3 122.3
B7 B3 H3 121.2
C1 B5 B4 60.2(4)
C1 B5 B11 54.3(3)
B4 B5 B11 103.4(5)
C1 B5 B3 105.2(5)
B4 B5 B3 60.2(4)
B11 B5 B3 103.9(5)
C1 B5 B6 102.2(5)
B4 B5 B6 107.6(5)
B11 B5 B6 57.9(4)
B3 B5 B6 60.2(4)
C1 B5 H5 125.4
B4 B5 H5 121.7
B11 B5 H5 126.3
B3 B5 H5 122.5
B6 B5 H5 123.0
C1 B4 B5 58.9(4)
C1 B4 B3 104.6(5)
B5 B4 B3 60.8(4)
C1 B4 B8 103.7(5)
B5 B4 B8 109.5(5)
B3 B4 B8 61.0(4)
C1 B4 C2 57.1(3)
B5 B4 C2 107.3(5)
B3 B4 C2 107.8(5)
B8 B4 C2 59.5(4)
C1 B4 H4 125.7
B5 B4 H4 120.8
B3 B4 H4 121.8
B8 B4 H4 121.9
C2 B4 H4 122.6
B9 B8 C2 60.8(4)
B9 B8 B4 109.8(5)
C2 B8 B4 60.2(4)
B9 B8 B3 108.7(5)
C2 B8 B3 106.7(5)
B4 B8 B3 58.9(4)
B9 B8 B7 59.8(4)
C2 B8 B7 107.1(5)
B4 B8 B7 107.6(5)
B3 B8 B7 60.3(4)
B9 B8 H8 120.4
C2 B8 H8 122.2
B4 B8 H8 121.4
B3 B8 H8 122.2
B7 B8 H8 122.2
B9 B7 B10 60.3(4)
B9 B7 B6 107.9(5)
B10 B7 B6 59.3(4)
B9 B7 B8 59.2(4)
B10 B7 B8 106.4(5)
B6 B7 B8 106.7(5)
B9 B7 B3 107.9(5)
B10 B7 B3 107.0(5)
B6 B7 B3 59.6(4)
B8 B7 B3 59.8(4)
B9 B7 H7 121.5
B10 B7 H7 122.5
B6 B7 H7 122.3
B8 B7 H7 122.9
B3 B7 H7 121.9
B11 B6 B10 57.9(4)
B11 B6 B3 105.0(5)
B10 B6 B3 108.6(5)
B11 B6 B7 104.7(5)
B10 B6 B7 60.4(4)
B3 B6 B7 60.6(4)
B11 B6 B5 60.1(4)
B10 B6 B5 108.8(5)
B3 B6 B5 59.3(4)
B7 B6 B5 108.5(5)
B11 B6 H6 124.7
B10 B6 H6 121.3
B3 B6 H6 122.3
B7 B6 H6 122.0
B5 B6 H6 120.9
B8 B9 B7 61.0(4)
B8 B9 C2 59.7(4)
B7 B9 C2 107.2(5)
B8 B9 B10 107.7(5)
B7 B9 B10 60.1(4)
C2 B9 B10 104.2(5)
B8 B9 Al 127.3(4)
B7 B9 Al 125.6(4)
C2 B9 Al 70.4(3)
B10 B9 Al 67.8(3)
B8 B9 H9 117.9
B7 B9 H9 118.6
C2 B9 H9 124.2
B10 B9 H9 125.1
Al B9 H9 103.1
B11 B10 B6 59.5(4)
B11 B10 B7 105.9(5)
B6 B10 B7 60.4(4)
B11 B10 B9 105.3(5)
B6 B10 B9 108.1(5)
B7 B10 B9 59.5(4)
B11 B10 Al 74.6(3)
B6 B10 Al 129.9(5)
B7 B10 Al 121.3(4)
B9 B10 Al 64.0(3)
B11 B10 H10 122.0
B6 B10 H10 116.8
B7 B10 H10 121.3
B9 B10 H10 126.1
Al B10 H10 103.5
C1 B11 B10 112.7(5)
C1 B11 B6 111.1(5)
B10 B11 B6 62.5(4)
C1 B11 B5 61.1(4)
B10 B11 B5 114.2(5)
B6 B11 B5 62.0(4)
C1 B11 Al 73.7(3)
B10 B11 Al 62.8(3)
B6 B11 Al 121.8(4)
B5 B11 Al 129.4(4)
C1 B11 H11 118.1
B10 B11 H11 121.3
B6 B11 H11 118.9
B5 B11 H11 114.9
Al B11 H11 105.4
C12' Al' N' 99.0(2)
C12' Al' B10' 110.7(3)
N' Al' B10' 146.6(2)
C12' Al' B9' 108.9(3)
N' Al' B9' 134.9(2)
B10' Al' B9' 48.4(3)
C12' Al' B11' 143.9(3)
N' Al' B11' 99.8(2)
B10' Al' B11' 46.8(2)
B9' Al' B11' 77.8(3)
C12' Al' C2' 138.9(3)
N' Al' C2' 92.5(2)
B10' Al' C2' 75.4(2)
B9' Al' C2' 43.7(2)
B11' Al' C2' 70.4(2)
C12' Al' C1' 174.9(3)
N' Al' C1' 77.25(18)
B10' Al' C1' 73.9(2)
B9' Al' C1' 72.2(2)
B11' Al' C1' 41.0(2)
C2' Al' C1' 38.89(19)
C4' N' C5' 112.8(4)
C4' N' Al' 116.6(3)
C5' N' Al' 111.2(3)
C4' N' HN' 105.0
C5' N' HN' 105.0
Al' N' HN' 105.0
B5' B3' B4' 59.9(4)
B5' B3' B7' 108.1(5)
B4' B3' B7' 108.2(5)
B5' B3' B6' 60.3(4)
B4' B3' B6' 108.2(5)
B7' B3' B6' 59.8(4)
B5' B3' B8' 107.8(5)
B4' B3' B8' 60.4(4)
B7' B3' B8' 59.4(4)
B6' B3' B8' 107.3(5)
B5' B3' H3' 121.7
B4' B3' H3' 121.4
B7' B3' H3' 121.8
B6' B3' H3' 121.8
B8' B3' H3' 122.2
C1' B5' B3' 105.3(5)
C1' B5' B4' 59.4(4)
B3' B5' B4' 60.4(4)
C1' B5' B6' 104.3(5)
B3' B5' B6' 60.6(4)
B4' B5' B6' 108.9(6)
C1' B5' B11' 56.9(3)
B3' B5' B11' 107.5(5)
B4' B5' B11' 106.8(5)
B6' B5' B11' 59.8(4)
C1' B5' H5' 125.0
B3' B5' H5' 121.9
B4' B5' H5' 121.1
B6' B5' H5' 121.9
B11' B5' H5' 122.9
C1' B4' C2' 55.2(3)
C1' B4' B5' 59.0(4)
C2' B4' B5' 103.1(5)
C1' B4' B3' 104.5(5)
C2' B4' B3' 104.2(5)
B5' B4' B3' 59.7(4)
C1' B4' B8' 103.5(5)
C2' B4' B8' 58.6(4)
B5' B4' B8' 107.6(5)
B3' B4' B8' 60.3(4)
C1' B4' H4' 125.3
C2' B4' H4' 125.7
B5' B4' H4' 122.5
B3' B4' H4' 122.8
B8' B4' H4' 122.3
C2' B8' B7' 103.9(5)
C2' B8' B9' 58.1(4)
B7' B8' B9' 60.0(4)
C2' B8' B3' 104.2(5)
B7' B8' B3' 60.0(4)
B9' B8' B3' 107.9(5)
C2' B8' B4' 59.5(4)
B7' B8' B4' 107.8(5)
B9' B8' B4' 108.5(5)
B3' B8' B4' 59.3(4)
C2' B8' H8' 125.1
B7' B8' H8' 122.6
B9' B8' H8' 121.4
B3' B8' H8' 122.8
B4' B8' H8' 121.1
C2' B9' B7' 104.9(5)
C2' B9' B8' 59.6(4)
B7' B9' B8' 59.7(4)
C2' B9' B10' 105.2(5)
B7' B9' B10' 59.4(4)
B8' B9' B10' 108.0(5)
C2' B9' Al' 73.2(3)
B7' B9' Al' 121.9(5)
B8' B9' Al' 129.0(5)
B10' B9' Al' 65.3(3)
C2' B9' H9' 123.0
B7' B9' H9' 121.7
B8' B9' H9' 117.2
B10' B9' H9' 125.4
Al' B9' H9' 103.6
B6' B10' B7' 60.7(4)
B6' B10' B11' 60.7(4)
B7' B10' B11' 107.0(5)
B6' B10' B9' 107.7(5)
B7' B10' B9' 59.7(4)
B11' B10' B9' 104.0(5)
B6' B10' Al' 126.7(4)
B7' B10' Al' 123.1(4)
B11' B10' Al' 69.5(3)
B9' B10' Al' 66.3(3)
B6' B10' H10' 117.4
B7' B10' H10' 119.5
B11' B10' H10' 123.8
B9' B10' H10' 125.4
Al' B10' H10' 105.0
C1' B11' B10' 108.8(5)
C1' B11' B6' 106.2(5)
B10' B11' B6' 59.0(4)
C1' B11' B5' 59.3(4)
B10' B11' B5' 108.4(5)
B6' B11' B5' 59.8(4)
C1' B11' Al' 75.4(3)
B10' B11' Al' 63.6(3)
B6' B11' Al' 119.6(4)
B5' B11' Al' 129.1(4)
C1' B11' H11' 120.1
B10' B11' H11' 124.8
B6' B11' H11' 122.5
B5' B11' H11' 117.5
Al' B11' H11' 104.3
B8' B7' B10' 109.7(5)
B8' B7' B9' 60.3(4)
B10' B7' B9' 60.9(4)
B8' B7' B3' 60.6(4)
B10' B7' B3' 108.7(5)
B9' B7' B3' 108.6(5)
B8' B7' B6' 108.6(5)
B10' B7' B6' 59.2(4)
B9' B7' B6' 107.6(5)
B3' B7' B6' 60.3(4)
B8' B7' H7' 120.8
B10' B7' H7' 121.0
B9' B7' H7' 121.6
B3' B7' H7' 121.2
B6' B7' H7' 122.2
B10' B6' B7' 60.1(4)
B10' B6' B5' 109.9(5)
B7' B6' B5' 107.1(5)
B10' B6' B11' 60.3(4)
B7' B6' B11' 106.3(5)
B5' B6' B11' 60.4(4)
B10' B6' B3' 109.1(5)
B7' B6' B3' 59.8(4)
B5' B6' B3' 59.1(4)
B11' B6' B3' 106.7(5)
B10' B6' H6' 120.2
B7' B6' H6' 122.7
B5' B6' H6' 121.4
B11' B6' H6' 122.6
B3' B6' H6' 122.1
C3' C1' C2' 117.2(5)
C3' C1' B11' 122.7(5)
C2' C1' B11' 109.2(5)
C3' C1' B5' 121.2(5)
C2' C1' B5' 111.5(5)
B11' C1' B5' 63.8(4)
C3' C1' B4' 115.4(5)
C2' C1' B4' 63.2(4)
B11' C1' B4' 114.4(5)
B5' C1' B4' 61.7(4)
C3' C1' Al' 105.9(3)
C2' C1' Al' 67.1(3)
B11' C1' Al' 63.5(3)
B5' C1' Al' 122.4(4)
B4' C1' Al' 125.5(4)
C1' C2' B9' 112.5(5)
C1' C2' B8' 111.2(4)
B9' C2' B8' 62.3(4)
C1' C2' B4' 61.5(4)
B9' C2' B4' 113.9(5)
B8' C2' B4' 61.9(4)
C1' C2' Al' 74.0(3)
B9' C2' Al' 63.1(3)
B8' C2' Al' 122.0(4)
B4' C2' Al' 130.3(4)
C1' C2' H2D 117.9
B9' C2' H2D 121.7
B8' C2' H2D 119.1
B4' C2' H2D 114.6
Al' C2' H2D 104.9
C1' C3' C4' 112.3(5)
C1' C3' H3D 109.1
C4' C3' H3D 109.1
C1' C3' H3E 109.1
C4' C3' H3E 109.1
H3D C3' H3E 107.9
N' C4' C3' 109.4(4)
N' C4' H4D 109.8
C3' C4' H4D 109.8
N' C4' H4E 109.8
C3' C4' H4E 109.8
H4D C4' H4E 108.2
N' C5' C6' 113.7(4)
N' C5' H5D 108.8
C6' C5' H5D 108.8
N' C5' H5E 108.8
C6' C5' H5E 108.8
H5D C5' H5E 107.7
C11' C6' C7' 119.1(6)
C11' C6' C5' 121.3(5)
C7' C6' C5' 119.6(5)
C8' C7' C6' 120.3(7)
C8' C7' H7D 119.9
C6' C7' H7D 119.9
C9' C8' C7' 120.4(7)
C9' C8' H8D 119.8
C7' C8' H8D 119.8
C8' C9' C10' 120.6(7)
C8' C9' H9D 119.7
C10' C9' H9D 119.7
C9' C10' C11' 119.2(7)
C9' C10' H10D 120.4
C11' C10' H10D 120.4
C6' C11' C10' 120.4(7)
C6' C11' H11D 119.8
C10' C11' H11D 119.8
Al' C12' H12D 109.5
Al' C12' H12E 109.5
H12D C12' H12E 109.5
Al' C12' H12F 109.5
H12D C12' H12F 109.5
H12E C12' H12F 109.5
C102 C101 C106 122.0(12)
C102 C101 H101 119.0
C106 C101 H101 119.0
C101 C102 C103 120.3(11)
C101 C102 H102 119.8
C103 C102 H102 119.8
C102 C103 C104 119.0(10)
C102 C103 H103 120.5
C104 C103 H103 120.5
C105 C104 C103 119.1(9)
C105 C104 H104 120.4
C103 C104 H104 120.4
C104 C105 C106 120.1(10)
C104 C105 H105 120.0
C106 C105 H105 120.0
C101 C106 C105 119.3(11)
C101 C106 H106 120.3
C105 C106 H106 120.3

loop_
_geom_bond_atom_site_label_1
_geom_bond_atom_site_label_2
_geom_bond_distance
Al C12 1.920(6)
Al N 1.989(5)
Al B9 2.135(7)
Al B10 2.200(8)
Al C2 2.271(6)
Al B11 2.384(6)
Al C1 2.458(5)
N C4 1.491(7)
N C5 1.500(7)
N HN 0.9200
C1 C3 1.525(7)
C1 B11 1.564(8)
C1 C2 1.660(8)
C1 B5 1.686(8)
C1 B4 1.709(8)
C2 B8 1.750(9)
C2 B4 1.763(9)
C2 B9 1.769(9)
C2 H2A 1.1100
C3 C4 1.507(7)
C3 H3A 0.9800
C3 H3B 0.9800
C4 H4A 0.9800
C4 H4B 0.9800
C5 C6 1.506(8)
C5 H5A 0.9800
C5 H5B 0.9800
C6 C11 1.355(8)
C6 C7 1.377(8)
C7 C8 1.355(8)
C7 H7A 0.9400
C8 C9 1.369(9)
C8 H8A 0.9400
C9 C10 1.353(9)
C9 H9A 0.9400
C10 C11 1.375(10)
C10 H10A 0.9400
C11 H11A 0.9400
C12 H12A 0.9700
C12 H12B 0.9700
C12 H12C 0.9700
B3 B4 1.742(10)
B3 B5 1.752(10)
B3 B6 1.767(10)
B3 B8 1.777(10)
B3 B7 1.785(10)
B3 H3 1.1100
B5 B4 1.722(9)
B5 B11 1.741(9)
B5 B6 1.773(10)
B5 H5 1.1100
B4 B8 1.762(10)
B4 H4 1.1100
B8 B9 1.746(9)
B8 B7 1.779(10)
B8 H8 1.1100
B7 B9 1.758(9)
B7 B10 1.769(10)
B7 B6 1.769(10)
B7 H7 1.1100
B6 B11 1.701(9)
B6 B10 1.750(10)
B6 H6 1.1100
B9 B10 1.773(10)
B9 H9 1.1100
B10 B11 1.672(9)
B10 H10 1.1100
B11 H11 1.1100
Al' C12' 1.931(6)
Al' N' 1.990(4)
Al' B10' 2.156(7)
Al' B9' 2.174(7)
Al' B11' 2.254(7)
Al' C2' 2.335(6)
Al' C1' 2.437(6)
N' C4' 1.493(6)
N' C5' 1.502(6)
N' HN' 0.9200
B3' B5' 1.739(11)
B3' B4' 1.751(10)
B3' B7' 1.757(11)
B3' B6' 1.766(11)
B3' B8' 1.768(11)
B3' H3' 1.1100
B5' C1' 1.696(8)
B5' B4' 1.742(11)
B5' B6' 1.760(11)
B5' B11' 1.771(10)
B5' H5' 1.1100
B4' C1' 1.703(9)
B4' C2' 1.729(9)
B4' B8' 1.769(11)
B4' H4' 1.1100
B8' C2' 1.712(8)
B8' B7' 1.747(10)
B8' B9' 1.757(10)
B8' H8' 1.1100
B9' C2' 1.685(9)
B9' B7' 1.753(10)
B9' B10' 1.775(10)
B9' H9' 1.1100
B10' B6' 1.732(10)
B10' B7' 1.748(10)
B10' B11' 1.755(9)
B10' H10' 1.1100
B11' C1' 1.652(8)
B11' B6' 1.761(9)
B11' H11' 1.1100
B7' B6' 1.757(10)
B7' H7' 1.1100
B6' H6' 1.1100
C1' C3' 1.501(7)
C1' C2' 1.591(8)
C2' H2D 1.1100
C3' C4' 1.521(7)
C3' H3D 0.9800
C3' H3E 0.9800
C4' H4D 0.9800
C4' H4E 0.9800
C5' C6' 1.502(7)
C5' H5D 0.9800
C5' H5E 0.9800
C6' C11' 1.364(8)
C6' C7' 1.388(8)
C7' C8' 1.375(8)
C7' H7D 0.9400
C8' C9' 1.357(10)
C8' H8D 0.9400
C9' C10' 1.366(10)
C9' H9D 0.9400
C10' C11' 1.406(9)
C10' H10D 0.9400
C11' H11D 0.9400
C12' H12D 0.9700
C12' H12E 0.9700
C12' H12F 0.9700
C101 C102 1.313(13)
C101 C106 1.353(13)
C101 H101 0.9400
C102 C103 1.359(12)
C102 H102 0.9400
C103 C104 1.409(13)
C103 H103 0.9400
C104 C105 1.344(12)
C104 H104 0.9400
C105 C106 1.371(13)
C105 H105 0.9400
C106 H106 0.9400

loop_
_geom_torsion_atom_site_label_1
_geom_torsion_atom_site_label_2
_geom_torsion_atom_site_label_3
_geom_torsion_atom_site_label_4
_geom_torsion
C12 Al N C4 -153.6(4)
B9 Al N C4 -3.5(6)
B10 Al N C4 72.4(5)
C2 Al N C4 -7.5(4)
B11 Al N C4 62.0(4)
C1 Al N C4 27.5(4)
C12 Al N C5 73.7(4)
B9 Al N C5 -136.2(5)
B10 Al N C5 -60.4(5)
C2 Al N C5 -140.2(4)
B11 Al N C5 -70.8(4)
C1 Al N C5 -105.2(4)
C12 Al C1 C3 -15(3)
N Al C1 C3 -2.3(3)
B9 Al C1 C3 159.6(4)
B10 Al C1 C3 -149.5(4)
C2 Al C1 C3 117.3(5)
B11 Al C1 C3 -114.5(5)
C12 Al C1 B11 100(3)
N Al C1 B11 112.2(3)
B9 Al C1 B11 -85.8(3)
B10 Al C1 B11 -35.0(3)
C2 Al C1 B11 -128.1(4)
C12 Al C1 C2 -132(3)
N Al C1 C2 -119.7(3)
B9 Al C1 C2 42.3(3)
B10 Al C1 C2 93.2(4)
B11 Al C1 C2 128.1(4)
C12 Al C1 B5 127(3)
N Al C1 B5 139.5(5)
B9 Al C1 B5 -58.5(5)
B10 Al C1 B5 -7.7(5)
C2 Al C1 B5 -100.8(5)
B11 Al C1 B5 27.3(4)
C12 Al C1 B4 -157(3)
N Al C1 B4 -144.3(5)
B9 Al C1 B4 17.7(4)
B10 Al C1 B4 68.6(5)
C2 Al C1 B4 -24.6(4)
B11 Al C1 B4 103.5(5)
C3 C1 C2 B8 149.3(5)
B11 C1 C2 B8 -65.4(6)
B5 C1 C2 B8 5.1(6)
B4 C1 C2 B8 39.8(5)
Al C1 C2 B8 -116.9(4)
C3 C1 C2 B4 109.5(6)
B11 C1 C2 B4 -105.2(5)
B5 C1 C2 B4 -34.7(5)
Al C1 C2 B4 -156.7(4)
C3 C1 C2 B9 -148.3(5)
B11 C1 C2 B9 -3.1(6)
B5 C1 C2 B9 67.5(6)
B4 C1 C2 B9 102.1(5)
Al C1 C2 B9 -54.5(3)
C3 C1 C2 Al -93.8(5)
B11 C1 C2 Al 51.5(4)
B5 C1 C2 Al 122.0(4)
B4 C1 C2 Al 156.7(4)
C12 Al C2 C1 173.8(4)
N Al C2 C1 58.4(3)
B9 Al C2 C1 -118.4(4)
B10 Al C2 C1 -74.7(3)
B11 Al C2 C1 -30.9(3)
C12 Al C2 B8 -85.3(6)
N Al C2 B8 159.3(4)
B9 Al C2 B8 -17.6(4)
B10 Al C2 B8 26.2(4)
B11 Al C2 B8 70.0(4)
C1 Al C2 B8 100.9(5)
C12 Al C2 B4 -159.6(5)
N Al C2 B4 85.0(5)
B9 Al C2 B4 -91.9(6)
B10 Al C2 B4 -48.1(5)
B11 Al C2 B4 -4.3(5)
C1 Al C2 B4 26.6(4)
C12 Al C2 B9 -67.7(5)
N Al C2 B9 176.8(3)
B10 Al C2 B9 43.8(3)
B11 Al C2 B9 87.6(3)
C1 Al C2 B9 118.4(4)
B11 C1 C3 C4 -95.6(6)
C2 C1 C3 C4 47.1(7)
B5 C1 C3 C4 -169.0(5)
B4 C1 C3 C4 121.7(5)
Al C1 C3 C4 -21.5(5)
C5 N C4 C3 82.1(6)
Al N C4 C3 -50.0(6)
C1 C3 C4 N 44.0(6)
C4 N C5 C6 72.9(6)
Al N C5 C6 -152.2(4)
N C5 C6 C11 -99.9(7)
N C5 C6 C7 78.2(7)
C11 C6 C7 C8 0.4(10)
C5 C6 C7 C8 -177.8(6)
C6 C7 C8 C9 1.5(11)
C7 C8 C9 C10 -3.1(12)
C8 C9 C10 C11 2.8(15)
C7 C6 C11 C10 -0.8(11)
C5 C6 C11 C10 177.5(7)
C9 C10 C11 C6 -0.9(15)
C3 C1 B5 B4 -111.1(5)
B11 C1 B5 B4 137.9(5)
C2 C1 B5 B4 35.5(5)
Al C1 B5 B4 109.7(5)
C3 C1 B5 B11 111.0(5)
C2 C1 B5 B11 -102.4(5)
B4 C1 B5 B11 -137.9(5)
Al C1 B5 B11 -28.2(4)
C3 C1 B5 B3 -152.6(5)
B11 C1 B5 B3 96.4(5)
C2 C1 B5 B3 -6.0(6)
B4 C1 B5 B3 -41.5(5)
Al C1 B5 B3 68.2(6)
C3 C1 B5 B6 145.4(5)
B11 C1 B5 B6 34.4(4)
C2 C1 B5 B6 -68.1(6)
B4 C1 B5 B6 -103.5(5)
Al C1 B5 B6 6.2(6)
B4 B3 B5 C1 41.5(4)
B6 B3 B5 C1 -95.5(5)
B8 B3 B5 C1 4.3(6)
B7 B3 B5 C1 -59.0(6)
B6 B3 B5 B4 -137.0(5)
B8 B3 B5 B4 -37.1(5)
B7 B3 B5 B4 -100.5(5)
B4 B3 B5 B11 97.7(5)
B6 B3 B5 B11 -39.3(4)
B8 B3 B5 B11 60.5(6)
B7 B3 B5 B11 -2.8(6)
B4 B3 B5 B6 137.0(5)
B8 B3 B5 B6 99.9(5)
B7 B3 B5 B6 36.5(5)
C3 C1 B4 B5 103.9(6)
B11 C1 B4 B5 -40.9(5)
C2 C1 B4 B5 -143.5(5)
Al C1 B4 B5 -118.8(5)
C3 C1 B4 B3 145.5(5)
B11 C1 B4 B3 0.7(6)
C2 C1 B4 B3 -101.9(5)
B5 C1 B4 B3 41.6(4)
Al C1 B4 B3 -77.2(5)
C3 C1 B4 B8 -151.4(5)
B11 C1 B4 B8 63.8(6)
C2 C1 B4 B8 -38.9(4)
B5 C1 B4 B8 104.7(5)
Al C1 B4 B8 -14.1(6)
C3 C1 B4 C2 -112.6(6)
B11 C1 B4 C2 102.6(5)
B5 C1 B4 C2 143.5(5)
Al C1 B4 C2 24.7(4)
B11 B5 B4 C1 34.0(4)
B3 B5 B4 C1 132.6(5)
B6 B5 B4 C1 94.2(5)
C1 B5 B4 B3 -132.6(5)
B11 B5 B4 B3 -98.5(5)
B6 B5 B4 B3 -38.4(4)
C1 B5 B4 B8 -94.6(5)
B11 B5 B4 B8 -60.5(6)
B3 B5 B4 B8 38.0(5)
B6 B5 B4 B8 -0.4(6)
C1 B5 B4 C2 -31.5(4)
B11 B5 B4 C2 2.5(6)
B3 B5 B4 C2 101.1(5)
B6 B5 B4 C2 62.7(6)
B5 B3 B4 C1 -40.7(4)
B6 B3 B4 C1 -2.3(6)
B8 B3 B4 C1 97.7(5)
B7 B3 B4 C1 60.7(6)
B6 B3 B4 B5 38.4(5)
B8 B3 B4 B5 138.4(5)
B7 B3 B4 B5 101.4(5)
B5 B3 B4 B8 -138.4(5)
B6 B3 B4 B8 -100.0(5)
B7 B3 B4 B8 -37.0(5)
B5 B3 B4 C2 -100.3(5)
B6 B3 B4 C2 -61.9(6)
B8 B3 B4 C2 38.1(4)
B7 B3 B4 C2 1.1(6)
B8 C2 B4 C1 -135.0(5)
B9 C2 B4 C1 -99.3(5)
Al C2 B4 C1 -30.1(5)
C1 C2 B4 B5 32.2(4)
B8 C2 B4 B5 -102.8(5)
B9 C2 B4 B5 -67.1(6)
Al C2 B4 B5 2.1(7)
C1 C2 B4 B3 96.3(5)
B8 C2 B4 B3 -38.7(5)
B9 C2 B4 B3 -3.0(6)
Al C2 B4 B3 66.2(6)
C1 C2 B4 B8 135.0(5)
B9 C2 B4 B8 35.7(5)
Al C2 B4 B8 104.9(5)
C1 C2 B8 B9 100.5(5)
B4 C2 B8 B9 140.1(5)
Al C2 B8 B9 18.1(4)
C1 C2 B8 B4 -39.6(4)
B9 C2 B8 B4 -140.1(5)
Al C2 B8 B4 -122.0(5)
C1 C2 B8 B3 -2.0(6)
B4 C2 B8 B3 37.6(5)
B9 C2 B8 B3 -102.5(5)
Al C2 B8 B3 -84.4(5)
C1 C2 B8 B7 61.3(6)
B4 C2 B8 B7 100.9(5)
B9 C2 B8 B7 -39.2(5)
Al C2 B8 B7 -21.1(6)
C1 B4 B8 B9 1.1(6)
B5 B4 B8 B9 62.5(6)
B3 B4 B8 B9 100.5(6)
C2 B4 B8 B9 -36.5(5)
C1 B4 B8 C2 37.7(4)
B5 B4 B8 C2 99.1(5)
B3 B4 B8 C2 137.0(5)
C1 B4 B8 B3 -99.4(5)
B5 B4 B8 B3 -37.9(5)
C2 B4 B8 B3 -137.0(5)
C1 B4 B8 B7 -62.4(6)
B5 B4 B8 B7 -1.0(6)
B3 B4 B8 B7 37.0(5)
C2 B4 B8 B7 -100.0(5)
B4 B3 B8 B9 -102.3(5)
B5 B3 B8 B9 -65.6(6)
B6 B3 B8 B9 -2.0(7)
B7 B3 B8 B9 36.4(5)
B4 B3 B8 C2 -38.2(5)
B5 B3 B8 C2 -1.5(7)
B6 B3 B8 C2 62.1(6)
B7 B3 B8 C2 100.5(5)
B5 B3 B8 B4 36.7(5)
B6 B3 B8 B4 100.3(5)
B7 B3 B8 B4 138.7(5)
B4 B3 B8 B7 -138.7(5)
B5 B3 B8 B7 -102.0(5)
B6 B3 B8 B7 -38.4(5)
C2 B8 B7 B9 39.6(4)
B4 B8 B7 B9 103.1(5)
B3 B8 B7 B9 139.5(5)
B9 B8 B7 B10 -39.1(5)
C2 B8 B7 B10 0.6(6)
B4 B8 B7 B10 64.0(6)
B3 B8 B7 B10 100.4(5)
B9 B8 B7 B6 -101.2(5)
C2 B8 B7 B6 -61.6(6)
B4 B8 B7 B6 1.9(6)
B3 B8 B7 B6 38.3(5)
B9 B8 B7 B3 -139.5(5)
C2 B8 B7 B3 -99.9(5)
B4 B8 B7 B3 -36.4(4)
B4 B3 B7 B9 1.2(7)
B5 B3 B7 B9 63.8(6)
B6 B3 B7 B9 100.7(5)
B8 B3 B7 B9 -35.9(5)
B4 B3 B7 B10 -62.4(6)
B5 B3 B7 B10 0.3(7)
B6 B3 B7 B10 37.1(5)
B8 B3 B7 B10 -99.4(5)
B4 B3 B7 B6 -99.5(5)
B5 B3 B7 B6 -36.8(5)
B8 B3 B7 B6 -136.5(5)
B4 B3 B7 B8 37.1(5)
B5 B3 B7 B8 99.7(5)
B6 B3 B7 B8 136.5(5)
B4 B3 B6 B11 3.0(6)
B5 B3 B6 B11 40.7(5)
B8 B3 B6 B11 -60.2(6)
B7 B3 B6 B11 -98.6(5)
B4 B3 B6 B10 63.6(6)
B5 B3 B6 B10 101.3(5)
B8 B3 B6 B10 0.5(7)
B7 B3 B6 B10 -38.0(5)
B4 B3 B6 B7 101.6(5)
B5 B3 B6 B7 139.3(5)
B8 B3 B6 B7 38.5(5)
B4 B3 B6 B5 -37.7(4)
B8 B3 B6 B5 -100.8(5)
B7 B3 B6 B5 -139.3(5)
B9 B7 B6 B11 -1.5(6)
B10 B7 B6 B11 -38.7(4)
B8 B7 B6 B11 60.8(6)
B3 B7 B6 B11 99.1(5)
B9 B7 B6 B10 37.2(5)
B8 B7 B6 B10 99.5(5)
B3 B7 B6 B10 137.9(5)
B9 B7 B6 B3 -100.6(5)
B10 B7 B6 B3 -137.9(5)
B8 B7 B6 B3 -38.4(5)
B9 B7 B6 B5 -64.4(6)
B10 B7 B6 B5 -101.6(5)
B8 B7 B6 B5 -2.1(6)
B3 B7 B6 B5 36.3(5)
C1 B5 B6 B11 -32.8(4)
B4 B5 B6 B11 -95.0(5)
B3 B5 B6 B11 -133.4(5)
C1 B5 B6 B10 -0.2(6)
B4 B5 B6 B10 -62.5(6)
B11 B5 B6 B10 32.5(4)
B3 B5 B6 B10 -100.9(5)
C1 B5 B6 B3 100.7(5)
B4 B5 B6 B3 38.4(4)
B11 B5 B6 B3 133.4(5)
C1 B5 B6 B7 63.9(5)
B4 B5 B6 B7 1.6(6)
B11 B5 B6 B7 96.6(5)
B3 B5 B6 B7 -36.8(5)
C2 B8 B9 B7 -135.7(5)
B4 B8 B9 B7 -99.4(5)
B3 B8 B9 B7 -36.6(5)
B4 B8 B9 C2 36.3(5)
B3 B8 B9 C2 99.1(5)
B7 B8 B9 C2 135.7(5)
C2 B8 B9 B10 -96.4(5)
B4 B8 B9 B10 -60.1(6)
B3 B8 B9 B10 2.7(6)
B7 B8 B9 B10 39.3(5)
C2 B8 B9 Al -21.2(5)
B4 B8 B9 Al 15.1(7)
B3 B8 B9 Al 77.9(6)
B7 B8 B9 Al 114.5(6)
B10 B7 B9 B8 135.9(5)
B6 B7 B9 B8 99.1(6)
B3 B7 B9 B8 36.2(5)
B10 B7 B9 C2 96.7(5)
B6 B7 B9 C2 60.0(6)
B8 B7 B9 C2 -39.2(4)
B3 B7 B9 C2 -3.0(6)
B6 B7 B9 B10 -36.8(5)
B8 B7 B9 B10 -135.9(5)
B3 B7 B9 B10 -99.8(5)
B10 B7 B9 Al 18.8(5)
B6 B7 B9 Al -18.0(7)
B8 B7 B9 Al -117.1(5)
B3 B7 B9 Al -81.0(6)
C1 C2 B9 B8 -99.2(5)
B4 C2 B9 B8 -36.0(4)
Al C2 B9 B8 -162.2(4)
C1 C2 B9 B7 -59.4(6)
B8 C2 B9 B7 39.8(5)
B4 C2 B9 B7 3.7(6)
Al C2 B9 B7 -122.4(5)
C1 C2 B9 B10 3.2(6)
B8 C2 B9 B10 102.4(5)
B4 C2 B9 B10 66.4(5)
Al C2 B9 B10 -59.8(4)
C1 C2 B9 Al 63.0(4)
B8 C2 B9 Al 162.2(4)
B4 C2 B9 Al 126.2(4)
C12 Al B9 B8 162.0(5)
N Al B9 B8 13.9(8)
B10 Al B9 B8 -95.8(6)
C2 Al B9 B8 19.4(5)
B11 Al B9 B8 -56.7(5)
C1 Al B9 B8 -17.5(5)
C12 Al B9 B7 -119.8(5)
N Al B9 B7 92.2(6)
B10 Al B9 B7 -17.6(5)
C2 Al B9 B7 97.6(6)
B11 Al B9 B7 21.5(5)
C1 Al B9 B7 60.7(5)
C12 Al B9 C2 142.6(4)
N Al B9 C2 -5.4(5)
B10 Al B9 C2 -115.2(4)
B11 Al B9 C2 -76.1(3)
C1 Al B9 C2 -36.9(3)
C12 Al B9 B10 -102.2(4)
N Al B9 B10 109.7(4)
C2 Al B9 B10 115.2(4)
B11 Al B9 B10 39.1(3)
C1 Al B9 B10 78.3(3)
B3 B6 B10 B11 -96.4(5)
B7 B6 B10 B11 -134.5(5)
B5 B6 B10 B11 -33.4(4)
B11 B6 B10 B7 134.5(5)
B3 B6 B10 B7 38.1(5)
B5 B6 B10 B7 101.1(5)
B11 B6 B10 B9 97.5(5)
B3 B6 B10 B9 1.2(7)
B7 B6 B10 B9 -36.9(5)
B5 B6 B10 B9 64.2(6)
B11 B6 B10 Al 26.8(5)
B3 B6 B10 Al -69.6(7)
B7 B6 B10 Al -107.7(6)
B5 B6 B10 Al -6.6(8)
B9 B7 B10 B11 -98.7(5)
B6 B7 B10 B11 39.8(5)
B8 B7 B10 B11 -60.2(6)
B3 B7 B10 B11 2.5(6)
B9 B7 B10 B6 -138.5(5)
B8 B7 B10 B6 -100.0(5)
B3 B7 B10 B6 -37.2(5)
B6 B7 B10 B9 138.5(5)
B8 B7 B10 B9 38.5(4)
B3 B7 B10 B9 101.2(5)
B9 B7 B10 Al -17.3(4)
B6 B7 B10 Al 121.2(5)
B8 B7 B10 Al 21.2(7)
B3 B7 B10 Al 83.9(6)
B8 B9 B10 B11 60.0(6)
B7 B9 B10 B11 99.7(5)
C2 B9 B10 B11 -2.3(6)
Al B9 B10 B11 -63.9(4)
B8 B9 B10 B6 -2.4(6)
B7 B9 B10 B6 37.3(5)
C2 B9 B10 B6 -64.7(6)
Al B9 B10 B6 -126.3(5)
B8 B9 B10 B7 -39.7(5)
C2 B9 B10 B7 -102.0(5)
Al B9 B10 B7 -163.6(4)
B8 B9 B10 Al 123.9(4)
B7 B9 B10 Al 163.6(4)
C2 B9 B10 Al 61.6(3)
C12 Al B10 B11 -144.9(4)
N Al B10 B11 -15.5(5)
B9 Al B10 B11 116.1(4)
C2 Al B10 B11 73.2(3)
C1 Al B10 B11 31.2(3)
C12 Al B10 B6 -168.6(5)
N Al B10 B6 -39.2(7)
B9 Al B10 B6 92.4(6)
C2 Al B10 B6 49.5(5)
B11 Al B10 B6 -23.7(5)
C1 Al B10 B6 7.4(5)
C12 Al B10 B7 115.6(5)
N Al B10 B7 -115.0(5)
B9 Al B10 B7 16.6(4)
C2 Al B10 B7 -26.3(5)
B11 Al B10 B7 -99.5(6)
C1 Al B10 B7 -68.3(5)
C12 Al B10 B9 99.0(4)
N Al B10 B9 -131.6(3)
C2 Al B10 B9 -42.9(3)
B11 Al B10 B9 -116.1(4)
C1 Al B10 B9 -84.9(3)
C3 C1 B11 B10 148.0(5)
C2 C1 B11 B10 1.6(7)
B5 C1 B11 B10 -106.0(5)
B4 C1 B11 B10 -66.8(6)
Al C1 B11 B10 50.4(4)
C3 C1 B11 B6 -144.0(5)
C2 C1 B11 B6 69.6(6)
B5 C1 B11 B6 -38.1(5)
B4 C1 B11 B6 1.2(6)
Al C1 B11 B6 118.4(4)
C3 C1 B11 B5 -105.9(5)
C2 C1 B11 B5 107.6(5)
B4 C1 B11 B5 39.3(4)
Al C1 B11 B5 156.4(4)
C3 C1 B11 Al 97.7(4)
C2 C1 B11 Al -48.8(4)
B5 C1 B11 Al -156.4(4)
B4 C1 B11 Al -117.1(4)
B6 B10 B11 C1 102.8(5)
B7 B10 B11 C1 62.6(6)
B9 B10 B11 C1 0.6(6)
Al B10 B11 C1 -56.2(4)
B7 B10 B11 B6 -40.2(5)
B9 B10 B11 B6 -102.2(5)
Al B10 B11 B6 -159.0(4)
B6 B10 B11 B5 35.5(5)
B7 B10 B11 B5 -4.6(6)
B9 B10 B11 B5 -66.7(6)
Al B10 B11 B5 -123.5(4)
B6 B10 B11 Al 159.0(4)
B7 B10 B11 Al 118.8(5)
B9 B10 B11 Al 56.8(4)
B10 B6 B11 C1 -105.4(5)
B3 B6 B11 C1 -2.6(6)
B7 B6 B11 C1 -65.6(6)
B5 B6 B11 C1 37.7(5)
B3 B6 B11 B10 102.8(5)
B7 B6 B11 B10 39.9(5)
B5 B6 B11 B10 143.1(5)
B10 B6 B11 B5 -143.1(5)
B3 B6 B11 B5 -40.3(4)
B7 B6 B11 B5 -103.2(5)
B10 B6 B11 Al -22.0(4)
B3 B6 B11 Al 80.8(5)
B7 B6 B11 Al 17.9(6)
B5 B6 B11 Al 121.1(5)
B4 B5 B11 C1 -36.7(4)
B3 B5 B11 C1 -98.9(5)
B6 B5 B11 C1 -139.3(5)
C1 B5 B11 B10 103.6(5)
B4 B5 B11 B10 66.9(6)
B3 B5 B11 B10 4.8(6)
B6 B5 B11 B10 -35.7(5)
C1 B5 B11 B6 139.3(5)
B4 B5 B11 B6 102.6(5)
B3 B5 B11 B6 40.5(5)
C1 B5 B11 Al 29.8(4)
B4 B5 B11 Al -6.9(7)
B3 B5 B11 Al -69.1(6)
B6 B5 B11 Al -109.6(5)
C12 Al B11 C1 -171.7(4)
N Al B11 C1 -64.1(3)
B9 Al B11 C1 82.9(3)
B10 Al B11 C1 127.0(5)
C2 Al B11 C1 33.4(3)
C12 Al B11 B10 61.3(6)
N Al B11 B10 168.9(3)
B9 Al B11 B10 -44.1(4)
C2 Al B11 B10 -93.6(4)
C1 Al B11 B10 -127.0(5)
C12 Al B11 B6 83.3(6)
N Al B11 B6 -169.2(4)
B9 Al B11 B6 -22.1(4)
B10 Al B11 B6 21.9(4)
C2 Al B11 B6 -71.7(5)
C1 Al B11 B6 -105.1(5)
C12 Al B11 B5 161.4(5)
N Al B11 B5 -91.1(5)
B9 Al B11 B5 56.0(5)
B10 Al B11 B5 100.1(6)
C2 Al B11 B5 6.4(5)
C1 Al B11 B5 -26.9(4)
C12' Al' N' C4' 156.1(4)
B10' Al' N' C4' 3.4(6)
B9' Al' N' C4' -75.5(5)
B11' Al' N' C4' 7.0(4)
C2' Al' N' C4' -63.5(4)
C1' Al' N' C4' -27.4(4)
C12' Al' N' C5' -72.7(4)
B10' Al' N' C5' 134.6(5)
B9' Al' N' C5' 55.6(5)
B11' Al' N' C5' 138.2(4)
C2' Al' N' C5' 67.7(4)
C1' Al' N' C5' 103.7(4)
B4' B3' B5' C1' 40.3(5)
B7' B3' B5' C1' -60.7(6)
B6' B3' B5' C1' -98.1(5)
B8' B3' B5' C1' 2.1(7)
B7' B3' B5' B4' -101.0(6)
B6' B3' B5' B4' -138.3(5)
B8' B3' B5' B4' -38.2(5)
B4' B3' B5' B6' 138.3(5)
B7' B3' B5' B6' 37.4(5)
B8' B3' B5' B6' 100.1(6)
B4' B3' B5' B11' 99.8(5)
B7' B3' B5' B11' -1.2(7)
B6' B3' B5' B11' -38.6(5)
B8' B3' B5' B11' 61.6(7)
B3' B5' B4' C1' 133.6(5)
B6' B5' B4' C1' 95.8(5)
B11' B5' B4' C1' 32.7(5)
C1' B5' B4' C2' -34.6(4)
B3' B5' B4' C2' 98.9(5)
B6' B5' B4' C2' 61.2(6)
B11' B5' B4' C2' -2.0(7)
C1' B5' B4' B3' -133.6(5)
B6' B5' B4' B3' -37.8(5)
B11' B5' B4' B3' -100.9(6)
C1' B5' B4' B8' -95.5(5)
B3' B5' B4' B8' 38.1(5)
B6' B5' B4' B8' 0.4(6)
B11' B5' B4' B8' -62.8(6)
B5' B3' B4' C1' -39.9(5)
B7' B3' B4' C1' 60.9(7)
B6' B3' B4' C1' -2.4(7)
B8' B3' B4' C1' 97.5(5)
B5' B3' B4' C2' -97.1(5)
B7' B3' B4' C2' 3.7(7)
B6' B3' B4' C2' -59.6(6)
B8' B3' B4' C2' 40.3(4)
B7' B3' B4' B5' 100.8(6)
B6' B3' B4' B5' 37.4(5)
B8' B3' B4' B5' 137.4(5)
B5' B3' B4' B8' -137.4(5)
B7' B3' B4' B8' -36.6(5)
B6' B3' B4' B8' -99.9(6)
B5' B3' B8' C2' -2.8(7)
B4' B3' B8' C2' -40.8(5)
B7' B3' B8' C2' 98.1(5)
B6' B3' B8' C2' 60.7(6)
B5' B3' B8' B7' -100.9(6)
B4' B3' B8' B7' -138.9(5)
B6' B3' B8' B7' -37.4(5)
B5' B3' B8' B9' -63.4(7)
B4' B3' B8' B9' -101.4(5)
B7' B3' B8' B9' 37.5(5)
B6' B3' B8' B9' 0.2(7)
B5' B3' B8' B4' 38.0(5)
B7' B3' B8' B4' 138.9(5)
B6' B3' B8' B4' 101.5(5)
C1' B4' B8' C2' 33.6(4)
B5' B4' B8' C2' 94.9(5)
B3' B4' B8' C2' 132.7(5)
C1' B4' B8' B7' -62.4(6)
C2' B4' B8' B7' -96.0(5)
B5' B4' B8' B7' -1.1(6)
B3' B4' B8' B7' 36.7(5)
C1' B4' B8' B9' 1.1(6)
C2' B4' B8' B9' -32.5(5)
B5' B4' B8' B9' 62.4(6)
B3' B4' B8' B9' 100.3(6)
C1' B4' B8' B3' -99.1(5)
C2' B4' B8' B3' -132.7(5)
B5' B4' B8' B3' -37.8(5)
B7' B8' B9' C2' 133.4(5)
B3' B8' B9' C2' 95.8(5)
B4' B8' B9' C2' 33.0(5)
C2' B8' B9' B7' -133.4(5)
B3' B8' B9' B7' -37.5(5)
B4' B8' B9' B7' -100.3(6)
C2' B8' B9' B10' -97.4(5)
B7' B8' B9' B10' 35.9(5)
B3' B8' B9' B10' -1.6(7)
B4' B8' B9' B10' -64.4(6)
C2' B8' B9' Al' -25.1(5)
B7' B8' B9' Al' 108.3(6)
B3' B8' B9' Al' 70.8(7)
B4' B8' B9' Al' 8.0(8)
C12' Al' B9' C2' 142.6(3)
N' Al' B9' C2' 17.6(5)
B10' Al' B9' C2' -116.1(5)
B11' Al' B9' C2' -74.2(3)
C1' Al' B9' C2' -32.1(3)
C12' Al' B9' B7' -120.0(5)
N' Al' B9' B7' 115.0(5)
B10' Al' B9' B7' -18.8(4)
B11' Al' B9' B7' 23.1(5)
C2' Al' B9' B7' 97.4(6)
C1' Al' B9' B7' 65.3(5)
C12' Al' B9' B8' 165.1(5)
N' Al' B9' B8' 40.0(7)
B10' Al' B9' B8' -93.7(6)
B11' Al' B9' B8' -51.8(6)
C2' Al' B9' B8' 22.4(5)
C1' Al' B9' B8' -9.7(5)
C12' Al' B9' B10' -101.3(4)
N' Al' B9' B10' 133.7(4)
B11' Al' B9' B10' 41.9(3)
C2' Al' B9' B10' 116.1(5)
C1' Al' B9' B10' 84.0(3)
C2' B9' B10' B6' -60.0(6)
B7' B9' B10' B6' 38.5(5)
B8' B9' B10' B6' 2.4(7)
Al' B9' B10' B6' -123.0(5)
C2' B9' B10' B7' -98.5(5)
B8' B9' B10' B7' -36.1(5)
Al' B9' B10' B7' -161.5(4)
C2' B9' B10' B11' 3.2(6)
B7' B9' B10' B11' 101.7(5)
B8' B9' B10' B11' 65.6(6)
Al' B9' B10' B11' -59.8(4)
C2' B9' B10' Al' 63.0(4)
B7' B9' B10' Al' 161.5(4)
B8' B9' B10' Al' 125.4(5)
C12' Al' B10' B6' -167.6(5)
N' Al' B10' B6' -16.6(8)
B9' Al' B10' B6' 95.0(6)
B11' Al' B10' B6' -21.5(5)
C2' Al' B10' B6' 55.1(5)
C1' Al' B10' B6' 14.8(5)
C12' Al' B10' B7' 116.4(5)
N' Al' B10' B7' -92.5(6)
B9' Al' B10' B7' 19.1(5)
B11' Al' B10' B7' -97.4(6)
C2' Al' B10' B7' -20.8(5)
C1' Al' B10' B7' -61.1(5)
C12' Al' B10' B11' -146.2(4)
N' Al' B10' B11' 4.9(6)
B9' Al' B10' B11' 116.5(5)
C2' Al' B10' B11' 76.6(3)
C1' Al' B10' B11' 36.3(3)
C12' Al' B10' B9' 97.3(4)
N' Al' B10' B9' -111.6(5)
B11' Al' B10' B9' -116.5(5)
C2' Al' B10' B9' -39.9(3)
C1' Al' B10' B9' -80.2(3)
B6' B10' B11' C1' 98.0(5)
B7' B10' B11' C1' 57.4(6)
B9' B10' B11' C1' -4.7(6)
Al' B10' B11' C1' -62.3(4)
B7' B10' B11' B6' -40.6(5)
B9' B10' B11' B6' -102.7(5)
Al' B10' B11' B6' -160.3(4)
B6' B10' B11' B5' 35.1(5)
B7' B10' B11' B5' -5.5(6)
B9' B10' B11' B5' -67.6(6)
Al' B10' B11' B5' -125.2(4)
B6' B10' B11' Al' 160.3(4)
B7' B10' B11' Al' 119.7(5)
B9' B10' B11' Al' 57.6(4)
B3' B5' B11' C1' -97.2(5)
B4' B5' B11' C1' -33.7(5)
B6' B5' B11' C1' -136.1(5)
C1' B5' B11' B10' 101.4(5)
B3' B5' B11' B10' 4.2(6)
B4' B5' B11' B10' 67.7(6)
B6' B5' B11' B10' -34.8(5)
C1' B5' B11' B6' 136.1(5)
B3' B5' B11' B6' 38.9(5)
B4' B5' B11' B6' 102.5(6)
C1' B5' B11' Al' 30.8(5)
B3' B5' B11' Al' -66.4(7)
B4' B5' B11' Al' -2.9(8)
B6' B5' B11' Al' -105.4(6)
C12' Al' B11' C1' -177.7(4)
N' Al' B11' C1' -57.3(3)
B10' Al' B11' C1' 120.0(5)
B9' Al' B11' C1' 76.8(3)
C2' Al' B11' C1' 31.9(3)
C12' Al' B11' B10' 62.3(6)
N' Al' B11' B10' -177.3(3)
B9' Al' B11' B10' -43.2(4)
C2' Al' B11' B10' -88.1(3)
C1' Al' B11' B10' -120.0(5)
C12' Al' B11' B6' 81.7(6)
N' Al' B11' B6' -157.9(5)
B10' Al' B11' B6' 19.4(5)
B9' Al' B11' B6' -23.8(5)
C2' Al' B11' B6' -68.7(5)
C1' Al' B11' B6' -100.6(6)
C12' Al' B11' B5' 155.2(5)
N' Al' B11' B5' -84.3(6)
B10' Al' B11' B5' 93.0(6)
B9' Al' B11' B5' 49.7(6)
C2' Al' B11' B5' 4.8(5)
C1' Al' B11' B5' -27.0(5)
C2' B8' B7' B10' 2.5(7)
B9' B8' B7' B10' -37.0(5)
B3' B8' B7' B10' 101.0(6)
B4' B8' B7' B10' 64.5(6)
C2' B8' B7' B9' 39.5(5)
B3' B8' B7' B9' 138.0(5)
B4' B8' B7' B9' 101.5(5)
C2' B8' B7' B3' -98.5(5)
B9' B8' B7' B3' -138.0(5)
B4' B8' B7' B3' -36.4(5)
C2' B8' B7' B6' -60.6(6)
B9' B8' B7' B6' -100.1(6)
B3' B8' B7' B6' 37.9(5)
B4' B8' B7' B6' 1.5(7)
B6' B10' B7' B8' -100.4(6)
B11' B10' B7' B8' -59.9(6)
B9' B10' B7' B8' 36.7(5)
Al' B10' B7' B8' 16.4(7)
B6' B10' B7' B9' -137.1(5)
B11' B10' B7' B9' -96.6(5)
Al' B10' B7' B9' -20.3(5)
B6' B10' B7' B3' -35.8(5)
B11' B10' B7' B3' 4.7(6)
B9' B10' B7' B3' 101.3(5)
Al' B10' B7' B3' 81.0(6)
B11' B10' B7' B6' 40.6(5)
B9' B10' B7' B6' 137.1(5)
Al' B10' B7' B6' 116.8(6)
C2' B9' B7' B8' -40.5(5)
B10' B9' B7' B8' -139.6(5)
Al' B9' B7' B8' -119.7(6)
C2' B9' B7' B10' 99.1(5)
B8' B9' B7' B10' 139.6(5)
Al' B9' B7' B10' 19.8(5)
C2' B9' B7' B3' -2.5(7)
B8' B9' B7' B3' 38.0(5)
B10' B9' B7' B3' -101.6(6)
Al' B9' B7' B3' -81.8(6)
C2' B9' B7' B6' 61.3(6)
B8' B9' B7' B6' 101.8(6)
B10' B9' B7' B6' -37.8(5)
Al' B9' B7' B6' -18.0(7)
B5' B3' B7' B8' 100.3(5)
B4' B3' B7' B8' 37.0(5)
B6' B3' B7' B8' 137.9(5)
B5' B3' B7' B10' -2.2(7)
B4' B3' B7' B10' -65.6(6)
B6' B3' B7' B10' 35.4(5)
B8' B3' B7' B10' -102.5(5)
B5' B3' B7' B9' 62.5(7)
B4' B3' B7' B9' -0.8(7)
B6' B3' B7' B9' 100.1(6)
B8' B3' B7' B9' -37.8(5)
B5' B3' B7' B6' -37.6(5)
B4' B3' B7' B6' -100.9(6)
B8' B3' B7' B6' -137.9(5)
B11' B10' B6' B7' -134.5(5)
B9' B10' B6' B7' -38.0(5)
Al' B10' B6' B7' -111.3(6)
B7' B10' B6' B5' 98.8(6)
B11' B10' B6' B5' -35.7(5)
B9' B10' B6' B5' 60.7(6)
Al' B10' B6' B5' -12.5(8)
B7' B10' B6' B11' 134.5(5)
B9' B10' B6' B11' 96.5(5)
Al' B10' B6' B11' 23.2(5)
B7' B10' B6' B3' 35.7(5)
B11' B10' B6' B3' -98.8(5)
B9' B10' B6' B3' -2.3(7)
Al' B10' B6' B3' -75.6(7)
B8' B7' B6' B10' 102.3(5)
B9' B7' B6' B10' 38.6(5)
B3' B7' B6' B10' 140.4(5)
B8' B7' B6' B5' -1.3(7)
B10' B7' B6' B5' -103.6(5)
B9' B7' B6' B5' -65.0(6)
B3' B7' B6' B5' 36.8(5)
B8' B7' B6' B11' 62.1(6)
B10' B7' B6' B11' -40.2(5)
B9' B7' B6' B11' -1.6(7)
B3' B7' B6' B11' 100.1(5)
B8' B7' B6' B3' -38.0(5)
B10' B7' B6' B3' -140.4(5)
B9' B7' B6' B3' -101.8(5)
C1' B5' B6' B10' -1.1(7)
B3' B5' B6' B10' -100.8(6)
B4' B5' B6' B10' -63.2(6)
B11' B5' B6' B10' 35.7(5)
C1' B5' B6' B7' 62.6(6)
B3' B5' B6' B7' -37.1(5)
B4' B5' B6' B7' 0.6(7)
B11' B5' B6' B7' 99.4(5)
C1' B5' B6' B11' -36.8(4)
B3' B5' B6' B11' -136.5(5)
B4' B5' B6' B11' -98.9(5)
C1' B5' B6' B3' 99.7(5)
B4' B5' B6' B3' 37.7(5)
B11' B5' B6' B3' 136.5(5)
C1' B11' B6' B10' -102.5(5)
B5' B11' B6' B10' -140.9(5)
Al' B11' B6' B10' -20.3(5)
C1' B11' B6' B7' -62.4(6)
B10' B11' B6' B7' 40.1(5)
B5' B11' B6' B7' -100.7(6)
Al' B11' B6' B7' 19.8(7)
C1' B11' B6' B5' 38.3(5)
B10' B11' B6' B5' 140.9(5)
Al' B11' B6' B5' 120.5(5)
C1' B11' B6' B3' 0.3(6)
B10' B11' B6' B3' 102.8(5)
B5' B11' B6' B3' -38.0(5)
Al' B11' B6' B3' 82.5(6)
B5' B3' B6' B10' 102.3(5)
B4' B3' B6' B10' 65.1(7)
B7' B3' B6' B10' -35.8(5)
B8' B3' B6' B10' 1.4(7)
B5' B3' B6' B7' 138.2(5)
B4' B3' B6' B7' 100.9(6)
B8' B3' B6' B7' 37.2(5)
B4' B3' B6' B5' -37.3(5)
B7' B3' B6' B5' -138.2(5)
B8' B3' B6' B5' -101.0(5)
B5' B3' B6' B11' 38.6(5)
B4' B3' B6' B11' 1.4(7)
B7' B3' B6' B11' -99.5(5)
B8' B3' B6' B11' -62.3(6)
B10' B11' C1' C3' 147.5(5)
B6' B11' C1' C3' -150.3(5)
B5' B11' C1' C3' -111.8(6)
Al' B11' C1' C3' 92.5(5)
B10' B11' C1' C2' 4.4(6)
B6' B11' C1' C2' 66.6(6)
B5' B11' C1' C2' 105.1(5)
Al' B11' C1' C2' -50.6(4)
B10' B11' C1' B5' -100.7(5)
B6' B11' C1' B5' -38.6(5)
Al' B11' C1' B5' -155.8(4)
B10' B11' C1' B4' -64.1(6)
B6' B11' C1' B4' -2.0(7)
B5' B11' C1' B4' 36.6(5)
Al' B11' C1' B4' -119.2(5)
B10' B11' C1' Al' 55.1(4)
B6' B11' C1' Al' 117.2(5)
B5' B11' C1' Al' 155.8(4)
B3' B5' C1' C3' -144.9(6)
B4' B5' C1' C3' -104.1(6)
B6' B5' C1' C3' 152.2(5)
B11' B5' C1' C3' 114.0(6)
B3' B5' C1' C2' -0.5(7)
B4' B5' C1' C2' 40.3(5)
B6' B5' C1' C2' -63.4(6)
B11' B5' C1' C2' -101.6(5)
B3' B5' C1' B11' 101.1(6)
B4' B5' C1' B11' 141.9(5)
B6' B5' C1' B11' 38.2(5)
B3' B5' C1' B4' -40.8(5)
B6' B5' C1' B4' -103.7(6)
B11' B5' C1' B4' -141.9(5)
B3' B5' C1' Al' 75.3(6)
B4' B5' C1' Al' 116.1(5)
B6' B5' C1' Al' 12.4(7)
B11' B5' C1' Al' -25.8(4)
C2' B4' C1' C3' -109.1(5)
B5' B4' C1' C3' 113.3(6)
B3' B4' C1' C3' 153.6(5)
B8' B4' C1' C3' -144.1(5)
B5' B4' C1' C2' -137.6(5)
B3' B4' C1' C2' -97.4(5)
B8' B4' C1' C2' -35.0(4)
C2' B4' C1' B11' 100.2(5)
B5' B4' C1' B11' -37.5(5)
B3' B4' C1' B11' 2.8(7)
B8' B4' C1' B11' 65.1(6)
C2' B4' C1' B5' 137.6(5)
B3' B4' C1' B5' 40.2(5)
B8' B4' C1' B5' 102.6(6)
C2' B4' C1' Al' 26.3(4)
B5' B4' C1' Al' -111.3(5)
B3' B4' C1' Al' -71.1(6)
B8' B4' C1' Al' -8.7(6)
C12' Al' C1' C3' 46(3)
N' Al' C1' C3' 2.7(4)
B10' Al' C1' C3' -160.2(4)
B9' Al' C1' C3' 149.1(4)
B11' Al' C1' C3' -119.1(5)
C2' Al' C1' C3' 113.3(5)
C12' Al' C1' C2' -67(3)
N' Al' C1' C2' -110.6(3)
B10' Al' C1' C2' 86.5(3)
B9' Al' C1' C2' 35.8(3)
B11' Al' C1' C2' 127.6(4)
C12' Al' C1' B11' 165(3)
N' Al' C1' B11' 121.8(3)
B10' Al' C1' B11' -41.1(3)
B9' Al' C1' B11' -91.8(4)
C2' Al' C1' B11' -127.6(4)
C12' Al' C1' B5' -169(3)
N' Al' C1' B5' 147.7(5)
B10' Al' C1' B5' -15.2(5)
B9' Al' C1' B5' -65.9(5)
B11' Al' C1' B5' 25.9(5)
C2' Al' C1' B5' -101.7(5)
C12' Al' C1' B4' -93(3)
N' Al' C1' B4' -136.0(5)
B10' Al' C1' B4' 61.0(5)
B9' Al' C1' B4' 10.3(5)
B11' Al' C1' B4' 102.2(6)
C2' Al' C1' B4' -25.4(4)
C3' C1' C2' B9' -147.7(5)
B11' C1' C2' B9' -2.3(6)
B5' C1' C2' B9' 66.3(6)
B4' C1' C2' B9' 105.9(5)
Al' C1' C2' B9' -51.0(4)
C3' C1' C2' B8' 144.6(5)
B11' C1' C2' B8' -70.0(6)
B5' C1' C2' B8' -1.4(7)
B4' C1' C2' B8' 38.2(5)
Al' C1' C2' B8' -118.7(5)
C3' C1' C2' B4' 106.4(6)
B11' C1' C2' B4' -108.2(5)
B5' C1' C2' B4' -39.6(5)
Al' C1' C2' B4' -156.9(4)
C3' C1' C2' Al' -96.7(4)
B11' C1' C2' Al' 48.7(4)
B5' C1' C2' Al' 117.3(4)
B4' C1' C2' Al' 156.9(4)
B7' B9' C2' C1' -62.4(6)
B8' B9' C2' C1' -103.0(5)
B10' B9' C2' C1' -0.7(6)
Al' B9' C2' C1' 57.0(4)
B7' B9' C2' B8' 40.5(5)
B10' B9' C2' B8' 102.2(5)
Al' B9' C2' B8' 159.9(4)
B7' B9' C2' B4' 5.2(7)
B8' B9' C2' B4' -35.3(5)
B10' B9' C2' B4' 66.9(6)
Al' B9' C2' B4' 124.6(4)
B7' B9' C2' Al' -119.4(5)
B8' B9' C2' Al' -159.9(4)
B10' B9' C2' Al' -57.7(4)
B7' B8' C2' C1' 64.6(6)
B9' B8' C2' C1' 105.1(5)
B3' B8' C2' C1' 2.6(7)
B4' B8' C2' C1' -38.1(5)
B7' B8' C2' B9' -40.5(5)
B3' B8' C2' B9' -102.5(6)
B4' B8' C2' B9' -143.2(5)
B7' B8' C2' B4' 102.7(6)
B9' B8' C2' B4' 143.2(5)
B3' B8' C2' B4' 40.7(5)
B7' B8' C2' Al' -19.3(7)
B9' B8' C2' Al' 21.2(4)
B3' B8' C2' Al' -81.3(6)
B4' B8' C2' Al' -122.0(5)
B5' B4' C2' C1' 36.4(5)
B3' B4' C2' C1' 98.0(5)
B8' B4' C2' C1' 139.1(5)
C1' B4' C2' B9' -103.7(5)
B5' B4' C2' B9' -67.3(6)
B3' B4' C2' B9' -5.7(7)
B8' B4' C2' B9' 35.5(5)
C1' B4' C2' B8' -139.1(5)
B5' B4' C2' B8' -102.8(5)
B3' B4' C2' B8' -41.2(5)
C1' B4' C2' Al' -29.6(5)
B5' B4' C2' Al' 6.8(7)
B3' B4' C2' Al' 68.4(6)
B8' B4' C2' Al' 109.6(5)
C12' Al' C2' C1' 172.8(4)
N' Al' C2' C1' 66.0(3)
B10' Al' C2' C1' -82.4(3)
B9' Al' C2' C1' -126.3(4)
B11' Al' C2' C1' -33.5(3)
C12' Al' C2' B9' -60.9(5)
N' Al' C2' B9' -167.6(3)
B10' Al' C2' B9' 43.9(3)
B11' Al' C2' B9' 92.8(4)
C1' Al' C2' B9' 126.3(4)
C12' Al' C2' B8' -81.9(6)
N' Al' C2' B8' 171.4(5)
B10' Al' C2' B8' 22.9(5)
B9' Al' C2' B8' -21.0(5)
B11' Al' C2' B8' 71.8(5)
C1' Al' C2' B8' 105.3(5)
C12' Al' C2' B4' -160.4(5)
N' Al' C2' B4' 92.9(5)
B10' Al' C2' B4' -55.6(5)
B9' Al' C2' B4' -99.5(6)
B11' Al' C2' B4' -6.7(5)
C1' Al' C2' B4' 26.8(5)
C2' C1' C3' C4' 93.0(6)
B11' C1' C3' C4' -47.4(7)
B5' C1' C3' C4' -124.5(6)
B4' C1' C3' C4' 164.5(5)
Al' C1' C3' C4' 21.0(6)
C5' N' C4' C3' -82.0(6)
Al' N' C4' C3' 48.4(5)
C1' C3' C4' N' -43.2(7)
C4' N' C5' C6' -81.0(6)
Al' N' C5' C6' 145.9(4)
N' C5' C6' C11' 113.4(6)
N' C5' C6' C7' -69.0(7)
C11' C6' C7' C8' -1.8(9)
C5' C6' C7' C8' -179.4(6)
C6' C7' C8' C9' 1.9(11)
C7' C8' C9' C10' -1.1(12)
C8' C9' C10' C11' 0.3(12)
C7' C6' C11' C10' 1.0(9)
C5' C6' C11' C10' 178.6(6)
C9' C10' C11' C6' -0.3(10)
C106 C101 C102 C103 -0.6(17)
C101 C102 C103 C104 -2.5(15)
C102 C103 C104 C105 3.0(14)
C103 C104 C105 C106 -0.4(14)
C102 C101 C106 C105 3.3(16)
C104 C105 C106 C101 -2.7(14)
